data_4327280
loop_
_publ_author_name
'Matthew J. Belousoff'
'Martin B. Duriska'
'Bim Graham'
'Stuart R. Batten'
'Boujemaa Moubaraki'
'Keith S. Murray'
'Leone Spiccia'

_publ_contact_author_address
;School of Chemistry
Wellington Rd
Clayton
Victoria, Australia, 3800
;
_publ_contact_author_email leone.spiccia@sci.monash.edu.au
_publ_contact_author_fax +610399054597
_publ_contact_author_name 'Leone Spiccia'
_publ_contact_author_phone +610399054526
_publ_section_title
;
 Synthesis, X-ray Crystal Structures, Magnetism, and Phosphate Ester
 Cleavage Properties of Copper(II) Complexes of N-Substituted Derivatives
 of 1,4,7-Triazacyclononane
;
_journal_name_full 'Inorganic Chemistry'
_journal_page_first 3746
_journal_page_last 3755
_journal_paper_doi 10.1021/ic051983+
_journal_volume 45
_journal_year 2006
_chemical_formula_moiety 'C30 H54 Cl2 Cu2 N6 O11'
_chemical_formula_sum 'C30 H54 Cl2 Cu2 N6 O11'
_chemical_formula_weight 872.77
_chemical_name_common Cu2-(Me2Bztacn)2(ClO4)2
_chemical_name_systematic
;
 bis(1,4-dimethyl-1,4,7-triazacyclononane)-
bis-(u2-hydroxo)-dicopper(II)-diperchlorate
;
_space_group_IT_number 14
_symmetry_cell_setting monoclinic
_symmetry_space_group_name_Hall '-P 2ybc'
_symmetry_space_group_name_H-M 'P 1 21/c 1'
_atom_sites_solution_hydrogens geom
_atom_sites_solution_primary direct
_atom_sites_solution_secondary difmap
_audit_creation_method SHELXL-97
_cell_angle_alpha 90.00
_cell_angle_beta 96.39(3)
_cell_angle_gamma 90.00
_cell_formula_units_Z 4
_cell_length_a 10.748(2)
_cell_length_b 16.733(3)
_cell_length_c 20.725(4)
_cell_measurement_reflns_used 35263
_cell_measurement_temperature 123(2)
_cell_measurement_theta_max 27.5
_cell_measurement_theta_min 4
_cell_volume 3704.2(12)
_computing_cell_refinement 'HKL Scalepack (Otwinoswski & Minor, 1997)'
_computing_data_collection 'Collect (Nonius, 2000)'
_computing_data_reduction 'HKL Denzo (Otwinoswski & Minor, 1997)'
_computing_molecular_graphics X-Seed
_computing_publication_material 'WinGX (Farrugia, 1999)'
_computing_structure_refinement 'SHELXL-97 (Sheldrick, 1997)'
_computing_structure_solution 'SHELXS-97 (Sheldrick, 1990)'
_diffrn_ambient_temperature 123(2)
_diffrn_measured_fraction_theta_full 0.996
_diffrn_measured_fraction_theta_max 0.996
_diffrn_measurement_device_type 'Nonius Kappa CCD'
_diffrn_measurement_method 'thick slice omega/phi/2theta scans'
_diffrn_radiation_monochromator graphite
_diffrn_radiation_source 'fine-focus sealed tube'
_diffrn_radiation_type MoK\a
_diffrn_radiation_wavelength 0.71073
_diffrn_reflns_av_R_equivalents 0.1160
_diffrn_reflns_av_sigmaI/netI 0.1036
_diffrn_reflns_limit_h_max 12
_diffrn_reflns_limit_h_min -12
_diffrn_reflns_limit_k_max 19
_diffrn_reflns_limit_k_min -19
_diffrn_reflns_limit_l_max 24
_diffrn_reflns_limit_l_min -24
_diffrn_reflns_number 35263
_diffrn_reflns_theta_full 25.00
_diffrn_reflns_theta_max 25.00
_diffrn_reflns_theta_min 2.32
_exptl_absorpt_coefficient_mu 1.357
_exptl_absorpt_correction_type none
_exptl_crystal_colour Blue
_exptl_crystal_density_diffrn 1.565
_exptl_crystal_description 'Small Prism'
_exptl_crystal_F_000 1824
_exptl_crystal_size_max 0.20
_exptl_crystal_size_mid 0.14
_exptl_crystal_size_min 0.12
_refine_diff_density_max 0.871
_refine_diff_density_min -0.528
_refine_diff_density_rms 0.105
_refine_ls_extinction_method none
_refine_ls_goodness_of_fit_ref 1.085
_refine_ls_hydrogen_treatment mixed
_refine_ls_matrix_type full
_refine_ls_number_parameters 462
_refine_ls_number_reflns 6504
_refine_ls_number_restraints 4
_refine_ls_restrained_S_all 1.085
_refine_ls_R_factor_all 0.1160
_refine_ls_R_factor_gt 0.0701
_refine_ls_shift/su_max 0.001
_refine_ls_shift/su_mean 0.000
_refine_ls_structure_factor_coef Fsqd
_refine_ls_weighting_details 'calc w=1/[\s^2^(Fo^2^)+(0.0171P)^2^+9.9554P] where P=(Fo^2^+2Fc^2^)/3'
_refine_ls_weighting_scheme calc
_refine_ls_wR_factor_gt 0.0906
_refine_ls_wR_factor_ref 0.1000
_reflns_number_gt 4680
_reflns_number_total 6504
_reflns_threshold_expression >2sigma(I)
_cod_data_source_file ic0519832Bsi20051117_102848_4.cif
_cod_data_source_block C2
_cod_original_cell_volume 3704.2(13)
_cod_database_code 4327280

loop_
_symmetry_equiv_pos_as_xyz
'x, y, z'
'-x, y+1/2, -z+1/2'
'-x, -y, -z'
'x, -y-1/2, z-1/2'

loop_
_atom_site_label
_atom_site_type_symbol
_atom_site_fract_x
_atom_site_fract_y
_atom_site_fract_z
_atom_site_U_iso_or_equiv
_atom_site_adp_type
_atom_site_occupancy
_atom_site_symmetry_multiplicity
_atom_site_calc_flag
_atom_site_refinement_flags
Cu1 Cu 0.62525(5) 0.85797(3) 0.20185(2) 0.00743(15) Uani 1 1 d .
Cl1 Cl 0.99739(11) 1.20590(7) 0.36725(6) 0.0153(3) Uani 1 1 d .
N1 N 0.6402(3) 0.9190(2) 0.10443(17) 0.0082(9) Uani 1 1 d .
C1 C 0.5571(4) 0.9878(3) 0.1103(2) 0.0105(11) Uani 1 1 d .
H2 H 0.5425 1.0157 0.0681 0.013 Uiso 1 1 calc R
H1 H 0.5978 1.0259 0.1426 0.013 Uiso 1 1 calc R
Cu2 Cu 0.81971(5) 0.85993(3) 0.30992(2) 0.00785(15) Uani 1 1 d .
Cl2 Cl 0.49323(11) 1.22325(7) 0.14207(6) 0.0151(3) Uani 1 1 d .
N2 N 0.4490(3) 0.9098(2) 0.19088(18) 0.0088(9) Uani 1 1 d .
C2 C 0.4328(4) 0.9610(3) 0.1313(2) 0.0105(11) Uani 1 1 d .
H3 H 0.3826 1.0087 0.1399 0.013 Uiso 1 1 calc R
H4 H 0.3859 0.9307 0.0954 0.013 Uiso 1 1 calc R
N3 N 0.5426(3) 0.7689(2) 0.14288(18) 0.0099(9) Uani 1 1 d .
C3 C 0.3657(4) 0.8385(3) 0.1849(2) 0.0129(11) Uani 1 1 d .
H6 H 0.2779 0.8557 0.1734 0.016 Uiso 1 1 calc R
H5 H 0.3709 0.8102 0.2271 0.016 Uiso 1 1 calc R
O4 O 0.4407(3) 1.28814(18) 0.17537(16) 0.0214(8) Uani 1 1 d .
N4 N 0.8297(3) 0.9189(2) 0.39900(17) 0.0090(9) Uani 1 1 d .
C4 C 0.4043(4) 0.7828(3) 0.1332(2) 0.0142(11) Uani 1 1 d .
H7 H 0.3600 0.7311 0.1354 0.017 Uiso 1 1 calc R
H8 H 0.3805 0.8063 0.0898 0.017 Uiso 1 1 calc R
O5 O 0.6269(3) 1.2227(2) 0.15890(19) 0.0348(10) Uani 1 1 d .
N5 N 0.9223(3) 0.7715(2) 0.36174(18) 0.0104(9) Uani 1 1 d .
C5 C 0.6004(4) 0.7765(3) 0.0806(2) 0.0128(11) Uani 1 1 d .
H10 H 0.5565 0.7401 0.0479 0.015 Uiso 1 1 calc R
H9 H 0.6890 0.7594 0.0880 0.015 Uiso 1 1 calc R
O6 O 0.4655(4) 1.2343(2) 0.07399(17) 0.0404(11) Uani 1 1 d .
N6 N 1.0099(3) 0.9160(2) 0.30579(18) 0.0100(9) Uani 1 1 d .
C6 C 0.5942(4) 0.8611(3) 0.0540(2) 0.0115(10) Uani 1 1 d .
H11 H 0.6456 0.8648 0.0173 0.014 Uiso 1 1 calc R
H12 H 0.5066 0.8741 0.0374 0.014 Uiso 1 1 calc R
O7 O 0.4428(4) 1.1495(2) 0.1612(2) 0.0399(11) Uani 1 1 d .
C7 C 0.4252(4) 0.9574(3) 0.2481(2) 0.0143(11) Uani 1 1 d .
H14 H 0.3370 0.9736 0.2441 0.021 Uiso 1 1 calc R
H13 H 0.4784 1.0051 0.2509 0.021 Uiso 1 1 calc R
H15 H 0.4443 0.9252 0.2875 0.021 Uiso 1 1 calc R
O8 O 1.0257(3) 1.28790(19) 0.35359(17) 0.0237(9) Uani 1 1 d .
C8 C 0.5691(5) 0.6881(3) 0.1705(2) 0.0170(12) Uani 1 1 d .
H16 H 0.5285 0.6477 0.1410 0.026 Uiso 1 1 calc R
H17 H 0.5365 0.6842 0.2127 0.026 Uiso 1 1 calc R
H18 H 0.6597 0.6789 0.1761 0.026 Uiso 1 1 calc R
O9 O 0.9494(4) 1.1673(2) 0.30753(18) 0.0422(11) Uani 1 1 d .
C9 C 0.7722(4) 0.9433(3) 0.1012(2) 0.0121(11) Uani 1 1 d .
H19 H 0.8230 0.8942 0.0998 0.014 Uiso 1 1 calc R
H20 H 0.8016 0.9713 0.1422 0.014 Uiso 1 1 calc R
O10 O 1.1097(4) 1.1657(2) 0.39175(18) 0.0375(10) Uani 1 1 d .
C10 C 0.7997(4) 0.9960(3) 0.0457(2) 0.0102(11) Uiso 1 1 d .
O11 O 0.9094(4) 1.2024(2) 0.41393(19) 0.0362(10) Uani 1 1 d .
C11 C 0.7945(4) 1.0794(3) 0.0510(2) 0.0151(12) Uani 1 1 d .
H21 H 0.7668 1.1028 0.0886 0.018 Uiso 1 1 calc R
C12 C 0.8293(4) 1.1282(3) 0.0020(2) 0.0197(12) Uani 1 1 d .
H22 H 0.8261 1.1847 0.0065 0.024 Uiso 1 1 calc R
C13 C 0.8688(4) 1.0946(3) -0.0534(2) 0.0155(12) Uiso 1 1 d .
H23 H 0.8937 1.1281 -0.0867 0.019 Uiso 1 1 calc R
C14 C 0.8719(4) 1.0135(3) -0.0601(2) 0.0168(12) Uiso 1 1 d .
H24 H 0.8979 0.9905 -0.0983 0.020 Uiso 1 1 calc R
C15 C 0.8370(4) 0.9644(3) -0.0109(2) 0.0126(11) Uani 1 1 d .
H25 H 0.8388 0.9080 -0.0163 0.015 Uiso 1 1 calc R
C16 C 0.9094(4) 0.9899(3) 0.3903(2) 0.0111(11) Uani 1 1 d .
H27 H 0.9278 1.0177 0.4324 0.013 Uiso 1 1 calc R
H26 H 0.8629 1.0275 0.3595 0.013 Uiso 1 1 calc R
C17 C 1.0318(4) 0.9671(3) 0.3647(2) 0.0126(11) Uani 1 1 d .
H29 H 1.0767 1.0162 0.3541 0.015 Uiso 1 1 calc R
H28 H 1.0853 0.9380 0.3989 0.015 Uiso 1 1 calc R
C18 C 1.0883(4) 0.8431(3) 0.3086(2) 0.0142(11) Uani 1 1 d .
H31 H 1.1777 0.8585 0.3156 0.017 Uiso 1 1 calc R
H30 H 1.0739 0.8146 0.2666 0.017 Uiso 1 1 calc R
C19 C 1.0589(4) 0.7878(3) 0.3626(2) 0.0159(12) Uani 1 1 d .
H32 H 1.1035 0.7365 0.3586 0.019 Uiso 1 1 calc R
H33 H 1.0905 0.8119 0.4049 0.019 Uiso 1 1 calc R
C20 C 0.8799(5) 0.7778(3) 0.4277(2) 0.0143(11) Uani 1 1 d .
H35 H 0.9330 0.7436 0.4585 0.017 Uiso 1 1 calc R
H34 H 0.7924 0.7589 0.4263 0.017 Uiso 1 1 calc R
C21 C 0.8884(4) 0.8640(3) 0.4508(2) 0.0132(11) Uani 1 1 d .
H36 H 0.8451 0.8697 0.4903 0.016 Uiso 1 1 calc R
H37 H 0.9773 0.8788 0.4621 0.016 Uiso 1 1 calc R
C22 C 1.0214(5) 0.9622(3) 0.2466(2) 0.0164(12) Uani 1 1 d .
H39 H 1.1072 0.9823 0.2474 0.025 Uiso 1 1 calc R
H40 H 0.9630 1.0073 0.2443 0.025 Uiso 1 1 calc R
H38 H 1.0017 0.9278 0.2085 0.025 Uiso 1 1 calc R
C23 C 0.8930(5) 0.6902(3) 0.3353(2) 0.0182(12) Uani 1 1 d .
H43 H 0.9247 0.6848 0.2930 0.027 Uiso 1 1 calc R
H42 H 0.8022 0.6821 0.3303 0.027 Uiso 1 1 calc R
H41 H 0.9329 0.6501 0.3653 0.027 Uiso 1 1 calc R
C24 C 0.6992(4) 0.9421(3) 0.4114(2) 0.0102(11) Uani 1 1 d .
H44 H 0.6509 0.8925 0.4162 0.012 Uiso 1 1 calc R
H45 H 0.6593 0.9703 0.3725 0.012 Uiso 1 1 calc R
C25 C 0.6869(4) 0.9941(3) 0.4697(2) 0.0090(11) Uani 1 1 d .
C26 C 0.6947(4) 1.0769(3) 0.4651(2) 0.0122(11) Uani 1 1 d .
H46 H 0.7155 1.1005 0.4260 0.015 Uiso 1 1 calc R
C27 C 0.6726(4) 1.1254(3) 0.5169(2) 0.0136(11) Uani 1 1 d .
H47 H 0.6783 1.1818 0.5130 0.016 Uiso 1 1 calc R
C28 C 0.6423(4) 1.0920(3) 0.5742(2) 0.0138(11) Uani 1 1 d .
H48 H 0.6259 1.1253 0.6094 0.017 Uiso 1 1 calc R
C29 C 0.6362(4) 1.0095(3) 0.5798(2) 0.0149(12) Uani 1 1 d .
H49 H 0.6172 0.9861 0.6193 0.018 Uiso 1 1 calc R
C30 C 0.6578(4) 0.9613(3) 0.5279(2) 0.0116(11) Uani 1 1 d .
H50 H 0.6526 0.9049 0.5320 0.014 Uiso 1 1 calc R
O1W O 0.7262(5) 1.1005(3) 0.2492(3) 0.093(2) Uani 1 1 d D
H1W H 0.776(4) 1.125(3) 0.2750(19) 0.025(8) Uiso 1 1 d D
O1OH O 0.6974(3) 0.93206(19) 0.26664(15) 0.0112(8) Uani 1 1 d D
H2W H 0.697(4) 1.133(2) 0.2216(18) 0.025(8) Uiso 1 1 d D
O2OH O 0.7731(3) 0.79611(19) 0.23274(15) 0.0093(8) Uani 1 1 d D
H1OH H 0.712(5) 0.975(3) 0.262(3) 0.025(8) Uiso 1 1 d D
H2OH H 0.820(5) 0.798(3) 0.212(3) 0.025(8) Uiso 1 1 d D

loop_
_atom_site_aniso_label
_atom_site_aniso_U_11
_atom_site_aniso_U_22
_atom_site_aniso_U_33
_atom_site_aniso_U_23
_atom_site_aniso_U_13
_atom_site_aniso_U_12
Cu1 0.0070(3) 0.0081(3) 0.0066(3) -0.0012(3) -0.0020(2) 0.0006(3)
Cl1 0.0162(7) 0.0137(6) 0.0158(7) 0.0021(6) 0.0015(5) -0.0052(5)
N1 0.009(2) 0.008(2) 0.008(2) -0.0059(18) 0.0011(17) 0.0004(17)
C1 0.007(3) 0.010(2) 0.013(3) 0.005(2) -0.004(2) -0.002(2)
Cu2 0.0065(3) 0.0093(3) 0.0073(3) -0.0003(3) -0.0017(2) 0.0011(2)
Cl2 0.0180(7) 0.0133(6) 0.0143(7) -0.0018(6) 0.0027(5) -0.0002(5)
N2 0.005(2) 0.011(2) 0.011(2) -0.0014(18) -0.0007(17) 0.0004(16)
C2 0.010(3) 0.009(2) 0.012(3) 0.004(2) -0.001(2) 0.003(2)
N3 0.012(2) 0.007(2) 0.010(2) -0.0024(18) -0.0002(18) -0.0018(17)
C3 0.007(3) 0.014(3) 0.017(3) 0.000(2) -0.001(2) -0.004(2)
O4 0.032(2) 0.0081(17) 0.025(2) -0.0036(16) 0.0054(17) 0.0063(16)
N4 0.010(2) 0.011(2) 0.006(2) -0.0024(18) -0.0019(17) 0.0011(17)
C4 0.011(3) 0.011(3) 0.019(3) 0.002(2) -0.006(2) -0.003(2)
O5 0.021(2) 0.033(2) 0.051(3) 0.008(2) 0.003(2) 0.0069(18)
N5 0.011(2) 0.007(2) 0.012(2) 0.0012(18) -0.0012(18) 0.0010(17)
C5 0.009(3) 0.018(3) 0.012(3) -0.008(2) 0.003(2) 0.000(2)
O6 0.052(3) 0.051(3) 0.016(2) -0.009(2) -0.002(2) -0.007(2)
N6 0.004(2) 0.010(2) 0.016(2) -0.0019(19) -0.0005(17) -0.0003(16)
C6 0.009(3) 0.016(3) 0.009(2) -0.001(2) -0.004(2) 0.002(2)
O7 0.051(3) 0.0120(19) 0.061(3) -0.001(2) 0.028(2) -0.0060(19)
C7 0.012(3) 0.015(3) 0.017(3) -0.004(2) 0.005(2) 0.003(2)
O8 0.027(2) 0.0154(19) 0.032(2) -0.0011(17) 0.0195(18) -0.0046(16)
C8 0.023(3) 0.006(3) 0.021(3) -0.001(2) -0.001(2) 0.001(2)
O9 0.052(3) 0.042(3) 0.029(2) -0.004(2) -0.010(2) -0.022(2)
C9 0.008(3) 0.019(3) 0.009(3) 0.000(2) 0.000(2) 0.002(2)
O10 0.033(3) 0.042(3) 0.037(2) 0.016(2) 0.006(2) 0.0105(19)
O11 0.037(3) 0.028(2) 0.050(3) 0.004(2) 0.031(2) -0.0053(19)
C11 0.004(3) 0.022(3) 0.020(3) -0.004(3) 0.001(2) -0.002(2)
C12 0.013(3) 0.013(3) 0.031(3) 0.007(3) -0.010(2) -0.010(2)
C15 0.004(3) 0.011(2) 0.022(3) -0.001(2) -0.002(2) -0.001(2)
C16 0.010(3) 0.010(2) 0.014(3) -0.004(2) 0.001(2) -0.002(2)
C17 0.008(3) 0.012(3) 0.018(3) 0.000(2) 0.001(2) -0.001(2)
C18 0.007(3) 0.018(3) 0.017(3) -0.005(2) 0.000(2) 0.004(2)
C19 0.012(3) 0.014(3) 0.021(3) -0.002(2) -0.002(2) 0.004(2)
C20 0.014(3) 0.019(3) 0.010(3) 0.004(2) -0.001(2) 0.000(2)
C21 0.012(3) 0.019(3) 0.008(2) 0.001(2) 0.000(2) 0.003(2)
C22 0.012(3) 0.020(3) 0.018(3) 0.001(2) 0.005(2) -0.001(2)
C23 0.019(3) 0.014(3) 0.021(3) 0.003(2) 0.001(2) 0.004(2)
C24 0.009(3) 0.010(2) 0.012(3) 0.000(2) 0.001(2) 0.001(2)
C25 0.004(3) 0.014(3) 0.009(3) 0.002(2) 0.001(2) 0.001(2)
C26 0.004(3) 0.019(3) 0.015(3) 0.002(2) 0.005(2) 0.001(2)
C27 0.009(3) 0.006(2) 0.024(3) 0.002(2) -0.003(2) 0.002(2)
C28 0.009(3) 0.020(3) 0.012(3) -0.007(2) -0.002(2) 0.003(2)
C29 0.010(3) 0.025(3) 0.011(3) 0.003(2) 0.006(2) -0.001(2)
C30 0.008(3) 0.015(3) 0.012(3) -0.003(2) -0.001(2) 0.003(2)
O1W 0.090(4) 0.021(3) 0.143(5) 0.023(3) -0.096(4) -0.015(3)
O1OH 0.014(2) 0.0081(17) 0.0101(18) -0.0004(16) -0.0052(14) 0.0009(15)
O2OH 0.0061(19) 0.0128(17) 0.0090(19) -0.0008(15) 0.0009(14) 0.0014(15)

loop_
_atom_type_symbol
_atom_type_description
_atom_type_scat_dispersion_real
_atom_type_scat_dispersion_imag
_atom_type_scat_source
C C 0.0033 0.0016 'International Tables Vol C Tables 4.2.6.8 and 6.1.1.4'
H H 0.0000 0.0000 'International Tables Vol C Tables 4.2.6.8 and 6.1.1.4'
N N 0.0061 0.0033 'International Tables Vol C Tables 4.2.6.8 and 6.1.1.4'
O O 0.0106 0.0060 'International Tables Vol C Tables 4.2.6.8 and 6.1.1.4'
Cl Cl 0.1484 0.1585 'International Tables Vol C Tables 4.2.6.8 and 6.1.1.4'
Cu Cu 0.3201 1.2651 'International Tables Vol C Tables 4.2.6.8 and 6.1.1.4'

loop_
_geom_angle_atom_site_label_1
_geom_angle_atom_site_label_2
_geom_angle_atom_site_label_3
_geom_angle
O1OH Cu1 O2OH 82.09(14)
O1OH Cu1 N3 172.18(14)
O2OH Cu1 N3 95.31(14)
O1OH Cu1 N2 95.68(14)
O2OH Cu1 N2 164.23(14)
N3 Cu1 N2 84.81(14)
O1OH Cu1 N1 105.44(13)
O2OH Cu1 N1 113.20(14)
N3 Cu1 N1 82.37(14)
N2 Cu1 N1 82.48(14)
O10 Cl1 O11 109.8(2)
O10 Cl1 O9 107.6(2)
O11 Cl1 O9 111.3(2)
O10 Cl1 O8 109.3(2)
O11 Cl1 O8 110.1(2)
O9 Cl1 O8 108.8(2)
C6 N1 C1 114.6(3)
C6 N1 C9 113.3(4)
C1 N1 C9 112.4(3)
C6 N1 Cu1 106.4(3)
C1 N1 Cu1 100.0(3)
C9 N1 Cu1 108.9(3)
N1 C1 C2 110.8(4)
N1 C1 H2 109.5
C2 C1 H2 109.5
N1 C1 H1 109.5
C2 C1 H1 109.5
H2 C1 H1 108.1
O1OH Cu2 O2OH 82.01(14)
O1OH Cu2 N5 169.30(15)
O2OH Cu2 N5 96.19(14)
O1OH Cu2 N4 94.63(14)
O2OH Cu2 N4 166.50(14)
N5 Cu2 N4 84.68(14)
O1OH Cu2 N6 107.17(14)
O2OH Cu2 N6 110.41(14)
N5 Cu2 N6 83.38(14)
N4 Cu2 N6 83.08(14)
O6 Cl2 O7 110.2(2)
O6 Cl2 O4 109.2(2)
O7 Cl2 O4 109.9(2)
O6 Cl2 O5 109.5(2)
O7 Cl2 O5 109.1(2)
O4 Cl2 O5 108.9(2)
C7 N2 C3 110.0(3)
C7 N2 C2 109.9(3)
C3 N2 C2 112.1(3)
C7 N2 Cu1 112.1(3)
C3 N2 Cu1 102.0(3)
C2 N2 Cu1 110.5(3)
N2 C2 C1 112.3(4)
N2 C2 H3 109.1
C1 C2 H3 109.1
N2 C2 H4 109.1
C1 C2 H4 109.1
H3 C2 H4 107.9
C8 N3 C4 109.7(4)
C8 N3 C5 109.2(4)
C4 N3 C5 111.9(4)
C8 N3 Cu1 112.2(3)
C4 N3 Cu1 108.8(3)
C5 N3 Cu1 104.9(3)
N2 C3 C4 110.1(4)
N2 C3 H6 109.6
C4 C3 H6 109.6
N2 C3 H5 109.6
C4 C3 H5 109.6
H6 C3 H5 108.2
C16 N4 C21 112.0(3)
C16 N4 C24 112.0(3)
C21 N4 C24 111.2(3)
C16 N4 Cu2 104.1(3)
C21 N4 Cu2 108.7(3)
C24 N4 Cu2 108.4(3)
N3 C4 C3 110.4(4)
N3 C4 H7 109.6
C3 C4 H7 109.6
N3 C4 H8 109.6
C3 C4 H8 109.6
H7 C4 H8 108.1
C23 N5 C19 109.8(4)
C23 N5 C20 109.2(4)
C19 N5 C20 112.1(4)
C23 N5 Cu2 112.6(3)
C19 N5 Cu2 110.0(3)
C20 N5 Cu2 103.0(3)
N3 C5 C6 112.7(4)
N3 C5 H10 109.0
C6 C5 H10 109.0
N3 C5 H9 109.0
C6 C5 H9 109.0
H10 C5 H9 107.8
C22 N6 C18 111.5(4)
C22 N6 C17 111.3(3)
C18 N6 C17 113.8(3)
C22 N6 Cu2 114.3(3)
C18 N6 Cu2 99.8(3)
C17 N6 Cu2 105.6(3)
N1 C6 C5 111.0(4)
N1 C6 H11 109.4
C5 C6 H11 109.4
N1 C6 H12 109.4
C5 C6 H12 109.4
H11 C6 H12 108.0
N2 C7 H14 109.5
N2 C7 H13 109.5
H14 C7 H13 109.5
N2 C7 H15 109.5
H14 C7 H15 109.5
H13 C7 H15 109.5
N3 C8 H16 109.5
N3 C8 H17 109.5
H16 C8 H17 109.5
N3 C8 H18 109.5
H16 C8 H18 109.5
H17 C8 H18 109.5
N1 C9 C10 117.7(4)
N1 C9 H19 107.9
C10 C9 H19 107.9
N1 C9 H20 107.9
C10 C9 H20 107.9
H19 C9 H20 107.2
C15 C10 C11 117.6(4)
C15 C10 C9 121.6(4)
C11 C10 C9 120.7(4)
C12 C11 C10 120.9(5)
C12 C11 H21 119.5
C10 C11 H21 119.5
C11 C12 C13 120.0(4)
C11 C12 H22 120.0
C13 C12 H22 120.0
C14 C13 C12 119.9(5)
C14 C13 H23 120.0
C12 C13 H23 120.0
C13 C14 C15 120.1(5)
C13 C14 H24 119.9
C15 C14 H24 119.9
C10 C15 C14 121.4(4)
C10 C15 H25 119.3
C14 C15 H25 119.3
N4 C16 C17 111.9(4)
N4 C16 H27 109.2
C17 C16 H27 109.2
N4 C16 H26 109.2
C17 C16 H26 109.2
H27 C16 H26 107.9
N6 C17 C16 111.5(4)
N6 C17 H29 109.3
C16 C17 H29 109.3
N6 C17 H28 109.3
C16 C17 H28 109.3
H29 C17 H28 108.0
N6 C18 C19 111.6(4)
N6 C18 H31 109.3
C19 C18 H31 109.3
N6 C18 H30 109.3
C19 C18 H30 109.3
H31 C18 H30 108.0
N5 C19 C18 112.9(4)
N5 C19 H32 109.0
C18 C19 H32 109.0
N5 C19 H33 109.0
C18 C19 H33 109.0
H32 C19 H33 107.8
N5 C20 C21 110.1(4)
N5 C20 H35 109.6
C21 C20 H35 109.6
N5 C20 H34 109.6
C21 C20 H34 109.6
H35 C20 H34 108.2
N4 C21 C20 110.5(4)
N4 C21 H36 109.5
C20 C21 H36 109.5
N4 C21 H37 109.5
C20 C21 H37 109.5
H36 C21 H37 108.1
N6 C22 H39 109.5
N6 C22 H40 109.5
H39 C22 H40 109.5
N6 C22 H38 109.5
H39 C22 H38 109.5
H40 C22 H38 109.5
N5 C23 H43 109.5
N5 C23 H42 109.5
H43 C23 H42 109.5
N5 C23 H41 109.5
H43 C23 H41 109.5
H42 C23 H41 109.5
N4 C24 C25 116.9(4)
N4 C24 H44 108.1
C25 C24 H44 108.1
N4 C24 H45 108.1
C25 C24 H45 108.1
H44 C24 H45 107.3
C30 C25 C26 118.3(4)
C30 C25 C24 121.0(4)
C26 C25 C24 120.5(4)
C27 C26 C25 120.7(4)
C27 C26 H46 119.6
C25 C26 H46 119.6
C28 C27 C26 120.4(4)
C28 C27 H47 119.8
C26 C27 H47 119.8
C27 C28 C29 119.4(4)
C27 C28 H48 120.3
C29 C28 H48 120.3
C30 C29 C28 120.1(4)
C30 C29 H49 120.0
C28 C29 H49 120.0
C29 C30 C25 121.1(4)
C29 C30 H50 119.4
C25 C30 H50 119.4
H1W O1W H2W 106(5)
Cu1 O1OH Cu2 97.00(14)
Cu1 O1OH H1OH 127(4)
Cu2 O1OH H1OH 122(4)
Cu2 O2OH Cu1 96.03(14)
Cu2 O2OH H2OH 111(5)
Cu1 O2OH H2OH 113(5)

loop_
_geom_bond_atom_site_label_1
_geom_bond_atom_site_label_2
_geom_bond_distance
Cu1 O1OH 1.926(3)
Cu1 O2OH 1.944(3)
Cu1 N3 2.064(4)
Cu1 N2 2.074(4)
Cu1 N1 2.284(4)
Cl1 O10 1.425(4)
Cl1 O11 1.428(4)
Cl1 O9 1.440(4)
Cl1 O8 1.440(3)
N1 C6 1.470(5)
N1 C1 1.470(6)
N1 C9 1.485(6)
C1 C2 1.518(6)
C1 H2 0.9900
C1 H1 0.9900
Cu2 O1OH 1.931(3)
Cu2 O2OH 1.942(3)
Cu2 N5 2.073(4)
Cu2 N4 2.086(4)
Cu2 N6 2.259(4)
Cl2 O6 1.421(4)
Cl2 O7 1.422(4)
Cl2 O4 1.435(3)
Cl2 O5 1.441(4)
N2 C7 1.475(6)
N2 C3 1.488(5)
N2 C2 1.497(6)
C2 H3 0.9900
C2 H4 0.9900
N3 C8 1.484(6)
N3 C4 1.496(6)
N3 C5 1.498(6)
C3 C4 1.514(6)
C3 H6 0.9900
C3 H5 0.9900
N4 C16 1.488(6)
N4 C21 1.498(6)
N4 C24 1.505(6)
C4 H7 0.9900
C4 H8 0.9900
N5 C23 1.487(6)
N5 C19 1.491(6)
N5 C20 1.492(6)
C5 C6 1.519(6)
C5 H10 0.9900
C5 H9 0.9900
N6 C22 1.467(6)
N6 C18 1.479(6)
N6 C17 1.488(6)
C6 H11 0.9900
C6 H12 0.9900
C7 H14 0.9800
C7 H13 0.9800
C7 H15 0.9800
C8 H16 0.9800
C8 H17 0.9800
C8 H18 0.9800
C9 C10 1.504(6)
C9 H19 0.9900
C9 H20 0.9900
C10 C15 1.387(6)
C10 C11 1.401(6)
C11 C12 1.386(7)
C11 H21 0.9500
C12 C13 1.388(7)
C12 H22 0.9500
C13 C14 1.365(6)
C13 H23 0.9500
C14 C15 1.392(6)
C14 H24 0.9500
C15 H25 0.9500
C16 C17 1.521(6)
C16 H27 0.9900
C16 H26 0.9900
C17 H29 0.9900
C17 H28 0.9900
C18 C19 1.513(6)
C18 H31 0.9900
C18 H30 0.9900
C19 H32 0.9900
C19 H33 0.9900
C20 C21 1.518(6)
C20 H35 0.9900
C20 H34 0.9900
C21 H36 0.9900
C21 H37 0.9900
C22 H39 0.9800
C22 H40 0.9800
C22 H38 0.9800
C23 H43 0.9800
C23 H42 0.9800
C23 H41 0.9800
C24 C25 1.507(6)
C24 H44 0.9900
C24 H45 0.9900
C25 C30 1.391(6)
C25 C26 1.392(6)
C26 C27 1.388(6)
C26 H46 0.9500
C27 C28 1.384(6)
C27 H47 0.9500
C28 C29 1.387(6)
C28 H48 0.9500
C29 C30 1.386(6)
C29 H49 0.9500
C30 H50 0.9500
O1W H1W 0.827(10)
O1W H2W 0.828(10)
O1OH H1OH 0.75(4)
O2OH H2OH 0.70(5)

loop_
_geom_hbond_atom_site_label_D
_geom_hbond_atom_site_label_H
_geom_hbond_atom_site_label_A
_geom_hbond_distance_DH
_geom_hbond_distance_HA
_geom_hbond_distance_DA
_geom_hbond_angle_DHA
_geom_hbond_site_symmetry_A
O1W H1W O9 0.827(10) 2.03(3) 2.796(6) 153(5) .
O1W H2W O5 0.828(10) 2.068(13) 2.894(6) 175(5) .
O1OH H1OH O1W 0.75(4) 2.12(5) 2.863(5) 172(6) .
O2OH H2OH O8 0.70(5) 2.27(5) 2.959(5) 174(6) 2_745
